data_4087411
loop_
_publ_author_name
'Murugesan, Sathiyamoorthy'
'St\"oger, Berthold'
'Weil, Matthias'
'Veiros, Luis F.'
'Kirchner, Karl'

_publ_section_title
;
 Synthesis, Structure, and Reactivity of Co(II) and Ni(II) PCP Pincer
 Borohydride Complexes.
;
_journal_issue 7
_journal_name_full Organometallics
_journal_page_first 1364
_journal_page_last 1372
_journal_paper_doi 10.1021/acs.organomet.5b00075
_journal_volume 34
_journal_year 2015
_chemical_formula_sum 'C23 H41 B D3 N2 Ni P2'
_chemical_formula_weight 483.1
_space_group_IT_number 2
_space_group_name_Hall '-P 1'
_space_group_name_H-M_alt 'P -1'
_symmetry_cell_setting triclinic
_symmetry_Int_Tables_number 2
_symmetry_space_group_name_Hall '-P 1'
_symmetry_space_group_name_H-M 'P -1'
_cell_angle_alpha 80.991(4)
_cell_angle_beta 84.592(4)
_cell_angle_gamma 84.341(4)
_cell_formula_units_Z 4
_cell_length_a 8.1142(12)
_cell_length_b 17.466(3)
_cell_length_c 18.659(3)
_cell_measurement_reflns_used 9259
_cell_measurement_temperature 100
_cell_measurement_theta_max 32.1
_cell_measurement_theta_min 2.2
_cell_volume 2590.7(7)
_diffrn_ambient_temperature 100
_diffrn_measured_fraction_theta_full 0.98
_diffrn_measured_fraction_theta_max 0.95
_diffrn_measurement_device 'four-circle diffractometer'
_diffrn_measurement_device_type 'Bruker KAPPA APEX II CCD'
_diffrn_measurement_method '\w- and \f-scans'
_diffrn_radiation_monochromator graphite
_diffrn_radiation_probe x-ray
_diffrn_radiation_source 'X-ray tube'
_diffrn_radiation_type 'Mo K\a'
_diffrn_radiation_wavelength 0.71073
_diffrn_reflns_av_R_equivalents 0.0657
_diffrn_reflns_av_unetI/netI 0.0773
_diffrn_reflns_limit_h_max 12
_diffrn_reflns_limit_h_min -12
_diffrn_reflns_limit_k_max 26
_diffrn_reflns_limit_k_min -26
_diffrn_reflns_limit_l_max 28
_diffrn_reflns_limit_l_min -28
_diffrn_reflns_number 90328
_diffrn_reflns_theta_full 30.74
_diffrn_reflns_theta_max 32.7
_diffrn_reflns_theta_min 1.11
_exptl_absorpt_coefficient_mu 0.884
_exptl_absorpt_correction_T_max 0.86
_exptl_absorpt_correction_T_min 0.79
_exptl_crystal_colour 'translucent yellow'
_exptl_crystal_density_diffrn 1.2382
_exptl_crystal_description rod
_exptl_crystal_F_000 1036
_exptl_crystal_size_max 0.70
_exptl_crystal_size_mid 0.22
_exptl_crystal_size_min 0.18
_refine_diff_density_max 0.96
_refine_diff_density_min -1.03
_refine_ls_extinction_method none
_refine_ls_goodness_of_fit_gt 1.93
_refine_ls_goodness_of_fit_ref 1.63
_refine_ls_hydrogen_treatment mixed
_refine_ls_number_constraints 320
_refine_ls_number_parameters 555
_refine_ls_number_reflns 18186
_refine_ls_number_restraints 0
_refine_ls_R_factor_all 0.1087
_refine_ls_R_factor_gt 0.0524
_refine_ls_shift/su_max 0.0480
_refine_ls_shift/su_mean 0.0068
_refine_ls_structure_factor_coef F
_refine_ls_weighting_details w=1/(\s^2^(F)+0.0001F^2^)
_refine_ls_weighting_scheme sigma
_refine_ls_wR_factor_gt 0.0482
_refine_ls_wR_factor_ref 0.0528
_reflns_number_gt 11003
_reflns_number_total 18186
_reflns_threshold_expression I>3\s(I)
_cod_data_source_file om5b00075_si_001.cif
_cod_data_source_block Ni_PCP_BH4
_cod_depositor_comments
;
The following automatic conversions were performed:

data item '_diffrn_radiation_probe' value 'X-ray' was changed to
'x-ray' in accordance with the
/home/saulius/struct/COD-crude-data/automatic-downloads/DataCite-retrospective/ACS/depositions/lib/dictionaries/cif_core.dic
dictionary named 'cif_core.dic' version 2.4.2 last updated on
2011-04-26.

Automatic conversion script
Id: cif_fix_values 6909 2019-04-08 15:41:33Z antanas 
;
_cod_original_formula_sum 'C23 H41 B1 D3 N2 Ni1 P2'
_cod_database_code 4087411

loop_
_symmetry_equiv_pos_site_id
_symmetry_equiv_pos_as_xyz
1 x,y,z
2 -x,-y,-z

loop_
_atom_site_label
_atom_site_type_symbol
_atom_site_fract_x
_atom_site_fract_y
_atom_site_fract_z
_atom_site_adp_type
_atom_site_U_iso_or_equiv
_atom_site_site_symmetry_multiplicity
_atom_site_occupancy
_atom_site_calc_flag
Ni1 Ni 0.65315(3) 0.854497(16) 0.187457(14) Uani 0.01345(9) 2 1 d
P1 P 0.53099(7) 0.84367(3) 0.29655(3) Uani 0.01494(17) 2 1 d
P2 P 0.78849(7) 0.83315(3) 0.08560(3) Uani 0.01425(17) 2 1 d
N1 N 0.4544(2) 0.75601(10) 0.30917(9) Uani 0.0181(6) 2 1 d
N2 N 0.7392(2) 0.74455(10) 0.07448(9) Uani 0.0164(6) 2 1 d
C1 C 0.5897(3) 0.75185(12) 0.19001(11) Uani 0.0128(6) 2 1 d
C2 C 0.4940(3) 0.71479(12) 0.25006(11) Uani 0.0147(7) 2 1 d
C3 C 0.4431(3) 0.64079(13) 0.25143(12) Uani 0.0190(7) 2 1 d
C4 C 0.4893(3) 0.60187(13) 0.19283(12) Uani 0.0194(7) 2 1 d
C5 C 0.5865(3) 0.63491(12) 0.13309(12) Uani 0.0176(7) 2 1 d
C6 C 0.6365(3) 0.70917(12) 0.13240(11) Uani 0.0145(7) 2 1 d
C7 C 0.3832(3) 0.71582(13) 0.37780(12) Uani 0.0258(8) 2 1 d
C8 C 0.8138(3) 0.70031(13) 0.01782(12) Uani 0.0225(8) 2 1 d
C9 C 0.6697(3) 0.83943(13) 0.36955(11) Uani 0.0191(7) 2 1 d
C10 C 0.8167(3) 0.78095(15) 0.35611(14) Uani 0.0328(9) 2 1 d
C11 C 0.7276(3) 0.91840(13) 0.37642(12) Uani 0.0239(8) 2 1 d
C12 C 0.3557(3) 0.91484(13) 0.31547(11) Uani 0.0185(7) 2 1 d
C13 C 0.2304(3) 0.91878(15) 0.25867(13) Uani 0.0280(9) 2 1 d
C14 C 0.2689(3) 0.90228(14) 0.39254(12) Uani 0.0265(8) 2 1 d
C15 C 1.0156(3) 0.82574(13) 0.08237(11) Uani 0.0181(7) 2 1 d
C16 C 1.0756(3) 0.76455(13) 0.14484(12) Uani 0.0255(8) 2 1 d
C17 C 1.0802(3) 0.90499(13) 0.08407(12) Uani 0.0243(8) 2 1 d
C18 C 0.7314(3) 0.90057(13) 0.00386(11) Uani 0.0175(7) 2 1 d
C19 C 0.5500(3) 0.89490(15) -0.00653(13) Uani 0.0279(8) 2 1 d
C20 C 0.8396(3) 0.89307(14) -0.06681(11) Uani 0.0247(8) 2 1 d
B1 B 0.6736(4) 0.98170(16) 0.17429(15) Uani 0.0205(8) 2 1 d
Ni2 Ni 0.02802(3) 0.318108(16) 0.352576(14) Uani 0.01341(9) 2 1 d
P3 P -0.08430(7) 0.43637(3) 0.33674(3) Uani 0.01460(17) 2 1 d
P4 P 0.16792(7) 0.20733(3) 0.34515(3) Uani 0.01661(18) 2 1 d
N3 N -0.0022(2) 0.47518(10) 0.25444(10) Uani 0.0187(6) 2 1 d
N4 N 0.2841(2) 0.22195(11) 0.26564(10) Uani 0.0204(6) 2 1 d
C21 C 0.1486(3) 0.34999(13) 0.26198(11) Uani 0.0148(7) 2 1 d
C22 C 0.1252(3) 0.42599(13) 0.22471(11) Uani 0.0161(7) 2 1 d
C23 C 0.2217(3) 0.45104(14) 0.16082(12) Uani 0.0220(8) 2 1 d
C24 C 0.3406(3) 0.39938(16) 0.13266(12) Uani 0.0281(9) 2 1 d
C25 C 0.3637(3) 0.32304(15) 0.16580(12) Uani 0.0238(8) 2 1 d
C26 C 0.2674(3) 0.29874(13) 0.22961(11) Uani 0.0170(7) 2 1 d
C27 C -0.0388(3) 0.55403(13) 0.21783(13) Uani 0.0276(8) 2 1 d
C28 C 0.3973(3) 0.16350(14) 0.23413(13) Uani 0.0301(9) 2 1 d
C29 C -0.3098(3) 0.45472(13) 0.33391(12) Uani 0.0210(7) 2 1 d
C30 C -0.3703(3) 0.40689(14) 0.28117(12) Uani 0.0243(8) 2 1 d
C31 C -0.3985(3) 0.43722(15) 0.41003(13) Uani 0.0322(9) 2 1 d
C32 C -0.0267(3) 0.49476(12) 0.40264(12) Uani 0.0180(7) 2 1 d
C33 C 0.1630(3) 0.49185(13) 0.39843(13) Uani 0.0231(8) 2 1 d
C34 C -0.1033(3) 0.57911(13) 0.39509(14) Uani 0.0301(9) 2 1 d
C35 C 0.0566(3) 0.12198(13) 0.34058(13) Uani 0.0247(8) 2 1 d
C36 C -0.0558(3) 0.13968(16) 0.27770(14) Uani 0.0352(10) 2 1 d
C37 C -0.0448(3) 0.09589(15) 0.41218(13) Uani 0.0309(9) 2 1 d
C38 C 0.3123(3) 0.17796(13) 0.41684(12) Uani 0.0207(7) 2 1 d
C39 C 0.4341(3) 0.24021(14) 0.41186(13) Uani 0.0276(8) 2 1 d
C40 C 0.4065(3) 0.09720(14) 0.41877(14) Uani 0.0309(9) 2 1 d
B2 B -0.0595(4) 0.29091(17) 0.46876(14) Uani 0.0212(9) 2 1 d
C41 C 0.2846(3) 0.62509(17) 0.00812(13) Uani 0.0335(10) 2 1 d
C42 C 0.2992(3) 0.70234(18) -0.01953(15) Uani 0.0380(10) 2 1 d
C43 C 0.2299(4) 0.73379(19) -0.08622(18) Uani 0.0532(12) 2 1 d
C44 C 0.1488(4) 0.6842(2) -0.12213(15) Uani 0.0491(12) 2 1 d
C45 C 0.1373(3) 0.6074(2) -0.09235(15) Uani 0.0469(12) 2 1 d
C46 C 0.2036(3) 0.57753(18) -0.02751(14) Uani 0.0373(10) 2 1 d
H1c3 H 0.376473 0.617076 0.292671 Uiso 0.0229 2 1 d
H1c4 H 0.453557 0.550978 0.193459 Uiso 0.0233 2 1 d
H1c5 H 0.61892 0.60712 0.092811 Uiso 0.0211 2 1 d
H1c7 H 0.389555 0.746375 0.415821 Uiso 0.0309 2 1 d
H2c7 H 0.269076 0.708514 0.373377 Uiso 0.0309 2 1 d
H3c7 H 0.444066 0.666098 0.389404 Uiso 0.0309 2 1 d
H1c8 H 0.892572 0.730285 -0.013335 Uiso 0.027 2 1 d
H2c8 H 0.869257 0.65252 0.039815 Uiso 0.027 2 1 d
H3c8 H 0.728526 0.689003 -0.010357 Uiso 0.027 2 1 d
H1c9 H 0.608629 0.823362 0.415162 Uiso 0.0229 2 1 d
H1c10 H 0.777033 0.733066 0.348544 Uiso 0.0394 2 1 d
H2c10 H 0.884384 0.801332 0.313756 Uiso 0.0394 2 1 d
H3c10 H 0.881523 0.771523 0.397566 Uiso 0.0394 2 1 d
H1c11 H 0.633958 0.95218 0.390967 Uiso 0.0287 2 1 d
H2c11 H 0.807253 0.911646 0.412284 Uiso 0.0287 2 1 d
H3c11 H 0.777886 0.941007 0.330321 Uiso 0.0287 2 1 d
H1c12 H 0.403405 0.963505 0.312451 Uiso 0.0221 2 1 d
H1c13 H 0.284887 0.93098 0.210862 Uiso 0.0336 2 1 d
H2c13 H 0.184771 0.869435 0.263001 Uiso 0.0336 2 1 d
H3c13 H 0.142607 0.958398 0.266418 Uiso 0.0336 2 1 d
H1c14 H 0.350115 0.89745 0.427578 Uiso 0.0318 2 1 d
H2c14 H 0.1901 0.945875 0.399031 Uiso 0.0318 2 1 d
H3c14 H 0.212208 0.855654 0.39926 Uiso 0.0318 2 1 d
H1c15 H 1.05999 0.809332 0.03716 Uiso 0.0217 2 1 d
H1c16 H 1.038919 0.71504 0.14034 Uiso 0.0306 2 1 d
H2c16 H 1.194775 0.760686 0.142739 Uiso 0.0306 2 1 d
H3c16 H 1.030758 0.779604 0.190536 Uiso 0.0306 2 1 d
H1c17 H 1.044341 0.941195 0.043157 Uiso 0.0291 2 1 d
H2c17 H 1.037241 0.923895 0.128357 Uiso 0.0291 2 1 d
H3c17 H 1.199366 0.899501 0.081771 Uiso 0.0291 2 1 d
H1c18 H 0.751223 0.951118 0.013529 Uiso 0.0211 2 1 d
H1c19 H 0.483246 0.904158 0.037035 Uiso 0.0335 2 1 d
H2c19 H 0.516435 0.933087 -0.046486 Uiso 0.0335 2 1 d
H3c19 H 0.535683 0.843884 -0.016728 Uiso 0.0335 2 1 d
H1c20 H 0.952817 0.899563 -0.059871 Uiso 0.0296 2 1 d
H2c20 H 0.832803 0.842564 -0.079994 Uiso 0.0296 2 1 d
H3c20 H 0.801014 0.932369 -0.104931 Uiso 0.0296 2 1 d
H1c23 H 0.205401 0.503668 0.136795 Uiso 0.0264 2 1 d
H1c24 H 0.408343 0.416748 0.08929 Uiso 0.0337 2 1 d
H1c25 H 0.445139 0.287254 0.145141 Uiso 0.0286 2 1 d
H1c27 H -0.137762 0.577082 0.241134 Uiso 0.0331 2 1 d
H2c27 H 0.052433 0.5843 0.22043 Uiso 0.0331 2 1 d
H3c27 H -0.055142 0.552758 0.167754 Uiso 0.0331 2 1 d
H1c28 H 0.383661 0.113229 0.262195 Uiso 0.0361 2 1 d
H2c28 H 0.372794 0.162884 0.184891 Uiso 0.0361 2 1 d
H3c28 H 0.50975 0.175961 0.234587 Uiso 0.0361 2 1 d
H1c29 H -0.336121 0.508878 0.316698 Uiso 0.0253 2 1 d
H1c30 H -0.325355 0.424552 0.232601 Uiso 0.0291 2 1 d
H2c30 H -0.334075 0.352973 0.294663 Uiso 0.0291 2 1 d
H3c30 H -0.489427 0.413101 0.28311 Uiso 0.0291 2 1 d
H1c31 H -0.3633 0.47041 0.441049 Uiso 0.0386 2 1 d
H2c31 H -0.516388 0.446453 0.406956 Uiso 0.0386 2 1 d
H3c31 H -0.371389 0.383813 0.429802 Uiso 0.0386 2 1 d
H1c32 H -0.072553 0.471831 0.449497 Uiso 0.0216 2 1 d
H1c33 H 0.207979 0.439049 0.411139 Uiso 0.0277 2 1 d
H2c33 H 0.204338 0.511505 0.349804 Uiso 0.0277 2 1 d
H3c33 H 0.195627 0.523186 0.431726 Uiso 0.0277 2 1 d
H1c34 H -0.221805 0.579917 0.395325 Uiso 0.0361 2 1 d
H2c34 H -0.076136 0.602778 0.435073 Uiso 0.0361 2 1 d
H3c34 H -0.059887 0.607481 0.35014 Uiso 0.0361 2 1 d
H1c35 H 0.137844 0.079813 0.332251 Uiso 0.0296 2 1 d
H1c36 H 0.010199 0.153555 0.23291 Uiso 0.0423 2 1 d
H2c36 H -0.111795 0.094485 0.274768 Uiso 0.0423 2 1 d
H3c36 H -0.136364 0.182117 0.285928 Uiso 0.0423 2 1 d
H1c37 H 0.028299 0.08202 0.450598 Uiso 0.0371 2 1 d
H2c37 H -0.124219 0.137633 0.423511 Uiso 0.0371 2 1 d
H3c37 H -0.102036 0.051648 0.407322 Uiso 0.0371 2 1 d
H1c38 H 0.24332 0.173487 0.46177 Uiso 0.0249 2 1 d
H1c39 H 0.373527 0.289736 0.415279 Uiso 0.0331 2 1 d
H2c39 H 0.505417 0.227238 0.451013 Uiso 0.0331 2 1 d
H3c39 H 0.500024 0.242784 0.366175 Uiso 0.0331 2 1 d
H1c40 H 0.328613 0.058664 0.421675 Uiso 0.0371 2 1 d
H2c40 H 0.479624 0.096068 0.375316 Uiso 0.0371 2 1 d
H3c40 H 0.47035 0.08631 0.460525 Uiso 0.0371 2 1 d
D1c41 D 0.331571 0.60372 0.05305 Uiso 0.0402 2 1 d
D1c42 D 0.355308 0.734446 0.005894 Uiso 0.0456 2 1 d
D1c43 D 0.237831 0.787446 -0.106469 Uiso 0.0639 2 1 d
D1c44 D 0.101703 0.704171 -0.167342 Uiso 0.0589 2 1 d
D1c45 D 0.08241 0.574246 -0.117159 Uiso 0.0562 2 1 d
D1c46 D 0.193888 0.524056 -0.007022 Uiso 0.0448 2 1 d
H4b2 H -0.044(3) 0.2307(13) 0.4995(12) Uiso 0.026(7) 2 1 d
H4b1 H 0.749(3) 1.0138(13) 0.1274(12) Uiso 0.028(7) 2 1 d
H3b1 H 0.629(3) 1.0197(14) 0.2205(13) Uiso 0.038(7) 2 1 d
H2b2 H 0.058(3) 0.3153(13) 0.4517(11) Uiso 0.021(6) 2 1 d
H1b1 H 0.773(3) 0.9259(14) 0.1979(12) Uiso 0.032(7) 2 1 d
H3b2 H -0.145(3) 0.3317(15) 0.4951(14) Uiso 0.046(8) 2 1 d
H2b1 H 0.559(3) 0.9535(13) 0.1557(12) Uiso 0.025(6) 2 1 d
H1b2 H -0.124(3) 0.2823(12) 0.4109(11) Uiso 0.019(6) 2 1 d

loop_
_atom_site_aniso_label
_atom_site_aniso_type_symbol
_atom_site_aniso_U_11
_atom_site_aniso_U_22
_atom_site_aniso_U_33
_atom_site_aniso_U_12
_atom_site_aniso_U_13
_atom_site_aniso_U_23
Ni1 Ni 0.01365(15) 0.01103(15) 0.01526(13) -0.00130(11) -0.00079(11) -0.00075(11)
P1 P 0.0158(3) 0.0129(3) 0.0159(3) -0.0015(2) -0.0008(2) -0.0015(2)
P2 P 0.0127(3) 0.0143(3) 0.0152(3) -0.0007(2) -0.0017(2) -0.0007(2)
N1 N 0.0237(11) 0.0134(10) 0.0169(9) -0.0080(8) 0.0038(8) -0.0001(7)
N2 N 0.0175(10) 0.0147(10) 0.0174(9) -0.0019(8) 0.0011(7) -0.0044(7)
C1 C 0.0130(11) 0.0094(10) 0.0162(10) -0.0006(8) -0.0038(8) -0.0008(8)
C2 C 0.0136(11) 0.0124(11) 0.0185(10) -0.0006(9) -0.0049(8) -0.0014(8)
C3 C 0.0187(12) 0.0156(12) 0.0223(11) -0.0053(9) -0.0032(9) 0.0020(9)
C4 C 0.0189(12) 0.0123(12) 0.0283(12) -0.0039(9) -0.0090(10) -0.0010(10)
C5 C 0.0169(12) 0.0150(12) 0.0222(11) 0.0007(9) -0.0084(9) -0.0038(9)
C6 C 0.0131(11) 0.0146(11) 0.0158(10) 0.0000(9) -0.0063(8) 0.0000(8)
C7 C 0.0340(15) 0.0214(13) 0.0212(12) -0.0078(11) 0.0051(11) -0.0017(10)
C8 C 0.0258(14) 0.0211(13) 0.0213(12) -0.0022(10) 0.0016(10) -0.0074(10)
C9 C 0.0219(13) 0.0189(12) 0.0160(11) -0.0013(10) -0.0029(9) -0.0005(9)
C10 C 0.0380(16) 0.0262(15) 0.0365(15) 0.0106(12) -0.0219(12) -0.0087(12)
C11 C 0.0248(14) 0.0218(13) 0.0266(13) -0.0004(10) -0.0095(10) -0.0047(10)
C12 C 0.0178(12) 0.0152(12) 0.0223(11) -0.0023(9) -0.0001(9) -0.0030(9)
C13 C 0.0184(13) 0.0347(16) 0.0326(14) 0.0021(11) -0.0034(10) -0.0122(12)
C14 C 0.0272(14) 0.0225(14) 0.0275(13) 0.0000(11) 0.0077(10) -0.0040(10)
C15 C 0.0130(11) 0.0217(13) 0.0195(11) 0.0005(9) -0.0013(9) -0.0036(9)
C16 C 0.0204(13) 0.0247(14) 0.0309(13) 0.0031(11) -0.0088(10) -0.0016(11)
C17 C 0.0142(12) 0.0302(14) 0.0277(13) -0.0037(10) -0.0033(10) -0.0002(11)
C18 C 0.0177(12) 0.0163(12) 0.0171(10) -0.0008(9) -0.0026(9) 0.0023(9)
C19 C 0.0210(13) 0.0335(16) 0.0277(13) -0.0014(11) -0.0093(10) 0.0042(11)
C20 C 0.0263(14) 0.0272(14) 0.0193(11) -0.0001(11) -0.0022(10) -0.0005(10)
B1 B 0.0227(15) 0.0135(14) 0.0249(14) -0.0027(11) -0.0012(11) -0.0016(11)
Ni2 Ni 0.01218(15) 0.01159(15) 0.01549(14) 0.00101(11) -0.00002(11) -0.00095(11)
P3 P 0.0105(3) 0.0127(3) 0.0205(3) 0.0012(2) -0.0033(2) -0.0022(2)
P4 P 0.0173(3) 0.0130(3) 0.0195(3) 0.0026(2) -0.0039(2) -0.0032(2)
N3 N 0.0191(10) 0.0139(10) 0.0216(9) 0.0000(8) -0.0043(8) 0.0029(8)
N4 N 0.0186(10) 0.0203(11) 0.0214(10) 0.0065(8) 0.0005(8) -0.0064(8)
C21 C 0.0106(11) 0.0195(12) 0.0145(10) -0.0024(9) -0.0031(8) -0.0013(9)
C22 C 0.0148(12) 0.0192(12) 0.0154(10) -0.0049(9) -0.0063(9) -0.0012(9)
C23 C 0.0212(13) 0.0248(14) 0.0202(11) -0.0083(10) -0.0048(10) 0.0017(10)
C24 C 0.0226(14) 0.0463(17) 0.0153(11) -0.0096(12) 0.0003(10) -0.0011(11)
C25 C 0.0159(12) 0.0387(16) 0.0186(11) -0.0009(11) -0.0009(9) -0.0106(11)
C26 C 0.0116(11) 0.0236(13) 0.0168(10) 0.0000(9) -0.0050(8) -0.0044(9)
C27 C 0.0298(15) 0.0162(13) 0.0344(14) 0.0004(11) -0.0103(11) 0.0064(11)
C28 C 0.0295(15) 0.0314(15) 0.0294(13) 0.0112(12) -0.0028(11) -0.0132(11)
C29 C 0.0130(12) 0.0204(13) 0.0303(13) 0.0014(9) -0.0064(9) -0.0045(10)
C30 C 0.0164(13) 0.0280(14) 0.0301(13) -0.0038(10) -0.0071(10) -0.0053(11)
C31 C 0.0091(12) 0.0499(19) 0.0405(15) 0.0004(11) -0.0011(11) -0.0178(13)
C32 C 0.0148(12) 0.0142(12) 0.0255(12) 0.0023(9) -0.0043(9) -0.0048(9)
C33 C 0.0170(12) 0.0217(13) 0.0318(13) -0.0025(10) -0.0052(10) -0.0054(10)
C34 C 0.0298(15) 0.0206(14) 0.0435(16) 0.0062(11) -0.0156(12) -0.0135(12)
C35 C 0.0267(14) 0.0162(13) 0.0329(13) 0.0011(10) -0.0097(11) -0.0067(10)
C36 C 0.0371(17) 0.0295(16) 0.0429(16) -0.0028(13) -0.0175(13) -0.0083(13)
C37 C 0.0333(16) 0.0196(14) 0.0411(15) -0.0089(12) -0.0062(12) -0.0022(12)
C38 C 0.0209(13) 0.0176(12) 0.0225(12) 0.0025(10) -0.0054(9) 0.0006(9)
C39 C 0.0221(14) 0.0285(14) 0.0320(14) -0.0007(11) -0.0084(11) -0.0011(11)
C40 C 0.0321(15) 0.0233(14) 0.0377(15) 0.0086(11) -0.0157(12) -0.0046(12)
B2 B 0.0246(16) 0.0215(15) 0.0168(12) -0.0068(12) 0.0034(11) -0.0010(11)
C41 C 0.0188(14) 0.056(2) 0.0275(13) -0.0062(13) -0.0004(11) -0.0116(13)
C42 C 0.0221(15) 0.053(2) 0.0383(16) -0.0068(13) 0.0159(12) -0.0146(14)
C43 C 0.0328(18) 0.051(2) 0.061(2) 0.0141(15) 0.0342(16) 0.0038(17)
C44 C 0.0260(16) 0.088(3) 0.0265(15) 0.0169(17) 0.0050(12) -0.0042(16)
C45 C 0.0248(16) 0.085(3) 0.0326(16) 0.0030(16) 0.0015(12) -0.0219(16)
C46 C 0.0205(15) 0.059(2) 0.0359(15) -0.0027(13) -0.0021(11) -0.0167(14)

loop_
_atom_type_symbol
_atom_type_scat_dispersion_real
_atom_type_scat_dispersion_imag
_atom_type_scat_source
C 0.0033 0.0016 'International Tables Vol C tables 4.2.6.8 and 6.1.1.1'
H 0.0000 0.0000 'International Tables Vol C tables 4.2.6.8 and 6.1.1.1'
B 0.0013 0.0007 'International Tables Vol C tables 4.2.6.8 and 6.1.1.1'
D 0.0000 0.0000 'International Tables Vol C tables 4.2.6.8 and 6.1.1.1'
N 0.0061 0.0033 'International Tables Vol C tables 4.2.6.8 and 6.1.1.1'
Ni 0.3393 1.1124 'International Tables Vol C tables 4.2.6.8 and 6.1.1.1'
P 0.1023 0.0942 'International Tables Vol C tables 4.2.6.8 and 6.1.1.1'

loop_
_geom_angle_atom_site_label_1
_geom_angle_atom_site_label_2
_geom_angle_atom_site_label_3
_geom_angle
P1 Ni1 P2 165.19(3)
P1 Ni1 C1 83.67(6)
P1 Ni1 B1 96.38(7)
P1 Ni1 H1b1 96.0(7)
P1 Ni1 H2b1 96.5(7)
P2 Ni1 C1 83.54(6)
P2 Ni1 B1 97.73(7)
P2 Ni1 H1b1 93.2(7)
P2 Ni1 H2b1 97.8(7)
C1 Ni1 B1 167.36(10)
C1 Ni1 H1b1 158.4(8)
C1 Ni1 H2b1 134.7(8)
B1 Ni1 H1b1 34.3(8)
B1 Ni1 H2b1 32.7(8)
H1b1 Ni1 H2b1 66.9(11)
Ni1 P1 N1 104.44(7)
Ni1 P1 C9 115.02(7)
Ni1 P1 C12 118.09(7)
N1 P1 C9 105.29(9)
N1 P1 C12 106.67(10)
C9 P1 C12 106.30(10)
Ni1 P2 N2 104.29(6)
Ni1 P2 C15 117.13(8)
Ni1 P2 C18 116.13(7)
N2 P2 C15 105.33(10)
N2 P2 C18 106.84(10)
C15 P2 C18 106.15(9)
P1 N1 C2 113.64(13)
P1 N1 C7 126.08(16)
C2 N1 C7 119.16(18)
P2 N2 C6 113.73(15)
P2 N2 C8 125.36(14)
C6 N2 C8 120.15(18)
Ni1 C1 C2 121.59(16)
Ni1 C1 C6 121.78(15)
C2 C1 C6 116.63(19)
N1 C2 C1 116.53(19)
N1 C2 C3 121.54(18)
C1 C2 C3 121.9(2)
C2 C3 C4 119.24(19)
C2 C3 H1c3 120.38
C4 C3 H1c3 120.38
C3 C4 C5 121.2(2)
C3 C4 H1c4 119.4
C5 C4 H1c4 119.4
C4 C5 C6 119.0(2)
C4 C5 H1c5 120.52
C6 C5 H1c5 120.52
N2 C6 C1 116.50(19)
N2 C6 C5 121.49(19)
C1 C6 C5 122.00(18)
N1 C7 H1c7 109.47
N1 C7 H2c7 109.47
N1 C7 H3c7 109.47
H1c7 C7 H2c7 109.47
H1c7 C7 H3c7 109.47
H2c7 C7 H3c7 109.47
N2 C8 H1c8 109.47
N2 C8 H2c8 109.47
N2 C8 H3c8 109.47
H1c8 C8 H2c8 109.47
H1c8 C8 H3c8 109.47
H2c8 C8 H3c8 109.47
P1 C9 C10 108.08(17)
P1 C9 C11 113.49(14)
P1 C9 H1c9 108.27
C10 C9 C11 111.11(19)
C10 C9 H1c9 110.79
C11 C9 H1c9 105.07
C9 C10 H1c10 109.47
C9 C10 H2c10 109.47
C9 C10 H3c10 109.47
H1c10 C10 H2c10 109.47
H1c10 C10 H3c10 109.47
H2c10 C10 H3c10 109.47
C9 C11 H1c11 109.47
C9 C11 H2c11 109.47
C9 C11 H3c11 109.47
H1c11 C11 H2c11 109.47
H1c11 C11 H3c11 109.47
H2c11 C11 H3c11 109.47
P1 C12 C13 109.33(16)
P1 C12 C14 115.89(15)
P1 C12 H1c12 105.44
C13 C12 C14 110.56(18)
C13 C12 H1c12 111.35
C14 C12 H1c12 104.07
C12 C13 H1c13 109.47
C12 C13 H2c13 109.47
C12 C13 H3c13 109.47
H1c13 C13 H2c13 109.47
H1c13 C13 H3c13 109.47
H2c13 C13 H3c13 109.47
C12 C14 H1c14 109.47
C12 C14 H2c14 109.47
C12 C14 H3c14 109.47
H1c14 C14 H2c14 109.47
H1c14 C14 H3c14 109.47
H2c14 C14 H3c14 109.47
P2 C15 C16 109.81(15)
P2 C15 C17 111.27(15)
P2 C15 H1c15 108.8
C16 C15 C17 111.70(19)
C16 C15 H1c15 108.34
C17 C15 H1c15 106.79
C15 C16 H1c16 109.47
C15 C16 H2c16 109.47
C15 C16 H3c16 109.47
H1c16 C16 H2c16 109.47
H1c16 C16 H3c16 109.47
H2c16 C16 H3c16 109.47
C15 C17 H1c17 109.47
C15 C17 H2c17 109.47
C15 C17 H3c17 109.47
H1c17 C17 H2c17 109.47
H1c17 C17 H3c17 109.47
H2c17 C17 H3c17 109.47
P2 C18 C19 108.86(14)
P2 C18 C20 116.97(15)
P2 C18 H1c18 105.06
C19 C18 C20 110.74(19)
C19 C18 H1c18 112.05
C20 C18 H1c18 102.94
C18 C19 H1c19 109.47
C18 C19 H2c19 109.47
C18 C19 H3c19 109.47
H1c19 C19 H2c19 109.47
H1c19 C19 H3c19 109.47
H2c19 C19 H3c19 109.47
C18 C20 H1c20 109.47
C18 C20 H2c20 109.47
C18 C20 H3c20 109.47
H1c20 C20 H2c20 109.47
H1c20 C20 H3c20 109.47
H2c20 C20 H3c20 109.47
Ni1 B1 H4b1 122.7(12)
Ni1 B1 H3b1 123.2(11)
Ni1 B1 H1b1 49.7(12)
Ni1 B1 H2b1 56.6(10)
H4b1 B1 H3b1 113.0(17)
H4b1 B1 H1b1 103.0(15)
H4b1 B1 H2b1 113.3(16)
H3b1 B1 H1b1 109.9(16)
H3b1 B1 H2b1 110.9(17)
H1b1 B1 H2b1 106.2(16)
P3 Ni2 P4 167.39(2)
P3 Ni2 C21 83.68(7)
P3 Ni2 B2 96.25(8)
P3 Ni2 H2b2 95.4(7)
P3 Ni2 H1b2 95.8(7)
P4 Ni2 C21 83.73(7)
P4 Ni2 B2 96.13(8)
P4 Ni2 H2b2 94.2(7)
P4 Ni2 H1b2 95.7(7)
C21 Ni2 B2 165.90(11)
C21 Ni2 H2b2 136.6(7)
C21 Ni2 H1b2 158.9(8)
B2 Ni2 H2b2 29.3(7)
B2 Ni2 H1b2 35.2(8)
H2b2 Ni2 H1b2 64.5(11)
Ni2 P3 N3 104.44(7)
Ni2 P3 C29 119.81(8)
Ni2 P3 C32 113.05(7)
N3 P3 C29 105.89(10)
N3 P3 C32 106.81(10)
C29 P3 C32 105.95(11)
Ni2 P4 N4 104.41(7)
Ni2 P4 C35 119.25(8)
Ni2 P4 C38 113.56(8)
N4 P4 C35 105.15(11)
N4 P4 C38 106.96(10)
C35 P4 C38 106.56(10)
P3 N3 C22 113.23(13)
P3 N3 C27 126.39(15)
C22 N3 C27 120.04(17)
P4 N4 C26 113.88(14)
P4 N4 C28 125.92(15)
C26 N4 C28 120.20(17)
Ni2 C21 C22 121.64(15)
Ni2 C21 C26 121.64(15)
C22 C21 C26 116.71(18)
N3 C22 C21 116.44(17)
N3 C22 C23 121.86(19)
C21 C22 C23 121.7(2)
C22 C23 C24 119.3(2)
C22 C23 H1c23 120.34
C24 C23 H1c23 120.34
C23 C24 C25 121.1(2)
C23 C24 H1c24 119.43
C25 C24 H1c24 119.43
C24 C25 C26 119.1(2)
C24 C25 H1c25 120.46
C26 C25 H1c25 120.46
N4 C26 C21 116.18(17)
N4 C26 C25 121.9(2)
C21 C26 C25 121.9(2)
N3 C27 H1c27 109.47
N3 C27 H2c27 109.47
N3 C27 H3c27 109.47
H1c27 C27 H2c27 109.47
H1c27 C27 H3c27 109.47
H2c27 C27 H3c27 109.47
N4 C28 H1c28 109.47
N4 C28 H2c28 109.47
N4 C28 H3c28 109.47
H1c28 C28 H2c28 109.47
H1c28 C28 H3c28 109.47
H2c28 C28 H3c28 109.47
P3 C29 C30 109.79(15)
P3 C29 C31 111.11(16)
P3 C29 H1c29 108.8
C30 C29 C31 111.36(19)
C30 C29 H1c29 108.53
C31 C29 H1c29 107.14
C29 C30 H1c30 109.47
C29 C30 H2c30 109.47
C29 C30 H3c30 109.47
H1c30 C30 H2c30 109.47
H1c30 C30 H3c30 109.47
H2c30 C30 H3c30 109.47
C29 C31 H1c31 109.47
C29 C31 H2c31 109.47
C29 C31 H3c31 109.47
H1c31 C31 H2c31 109.47
H1c31 C31 H3c31 109.47
H2c31 C31 H3c31 109.47
P3 C32 C33 108.19(15)
P3 C32 C34 115.90(16)
P3 C32 H1c32 106.33
C33 C32 C34 110.63(19)
C33 C32 H1c32 112.07
C34 C32 H1c32 103.66
C32 C33 H1c33 109.47
C32 C33 H2c33 109.47
C32 C33 H3c33 109.47
H1c33 C33 H2c33 109.47
H1c33 C33 H3c33 109.47
H2c33 C33 H3c33 109.47
C32 C34 H1c34 109.47
C32 C34 H2c34 109.47
C32 C34 H3c34 109.47
H1c34 C34 H2c34 109.47
H1c34 C34 H3c34 109.47
H2c34 C34 H3c34 109.47
P4 C35 C36 109.73(16)
P4 C35 C37 112.10(18)
P4 C35 H1c35 107.82
C36 C35 C37 110.4(2)
C36 C35 H1c35 109.58
C37 C35 H1c35 107.09
C35 C36 H1c36 109.47
C35 C36 H2c36 109.47
C35 C36 H3c36 109.47
H1c36 C36 H2c36 109.47
H1c36 C36 H3c36 109.47
H2c36 C36 H3c36 109.47
C35 C37 H1c37 109.47
C35 C37 H2c37 109.47
C35 C37 H3c37 109.47
H1c37 C37 H2c37 109.47
H1c37 C37 H3c37 109.47
H2c37 C37 H3c37 109.47
P4 C38 C39 108.71(14)
P4 C38 C40 116.70(18)
P4 C38 H1c38 105.23
C39 C38 C40 110.31(19)
C39 C38 H1c38 112.31
C40 C38 H1c38 103.46
C38 C39 H1c39 109.47
C38 C39 H2c39 109.47
C38 C39 H3c39 109.47
H1c39 C39 H2c39 109.47
H1c39 C39 H3c39 109.47
H2c39 C39 H3c39 109.47
C38 C40 H1c40 109.47
C38 C40 H2c40 109.47
C38 C40 H3c40 109.47
H1c40 C40 H2c40 109.47
H1c40 C40 H3c40 109.47
H2c40 C40 H3c40 109.47
Ni2 B2 H4b2 122.0(12)
Ni2 B2 H2b2 58.2(12)
Ni2 B2 H3b2 120.9(13)
Ni2 B2 H1b2 48.7(9)
H4b2 B2 H2b2 112.5(16)
H4b2 B2 H3b2 115.6(17)
H4b2 B2 H1b2 104.3(16)
H2b2 B2 H3b2 110.6(19)
H2b2 B2 H1b2 106.9(15)
H3b2 B2 H1b2 106.2(17)
C42 C41 C46 121.5(2)
C42 C41 D1c41 119.23
C46 C41 D1c41 119.23
C41 C42 C43 119.1(3)
C41 C42 D1c42 120.44
C43 C42 D1c42 120.44
C42 C43 C44 118.6(3)
C42 C43 D1c43 120.72
C44 C43 D1c43 120.72
C43 C44 C45 120.2(3)
C43 C44 D1c44 119.9
C45 C44 D1c44 119.9
C44 C45 C46 120.9(3)
C44 C45 D1c45 119.56
C46 C45 D1c45 119.55
C41 C46 C45 119.7(3)
C41 C46 D1c46 120.15
C45 C46 D1c46 120.15
Ni2 H2b2 B2 92.4(15)
Ni1 H1b1 B1 96.1(15)
Ni1 H2b1 B1 90.7(13)
Ni2 H1b2 B2 96.2(14)

loop_
_geom_bond_atom_site_label_1
_geom_bond_atom_site_label_2
_geom_bond_distance
Ni1 P1 2.1675(8)
Ni1 P2 2.1691(8)
Ni1 C1 1.906(2)
Ni1 B1 2.218(3)
Ni1 H1b1 1.70(3)
Ni1 H2b1 1.85(2)
P1 N1 1.683(2)
P1 C9 1.835(2)
P1 C12 1.841(2)
P2 N2 1.684(2)
P2 C15 1.830(2)
P2 C18 1.841(2)
N1 C2 1.405(3)
N1 C7 1.458(3)
N2 C6 1.402(3)
N2 C8 1.457(3)
C1 C2 1.409(3)
C1 C6 1.405(3)
C2 C3 1.391(3)
C3 C4 1.380(3)
C3 H1c3 0.96
C4 C5 1.386(3)
C4 H1c4 0.96
C5 C6 1.395(3)
C5 H1c5 0.96
C7 H1c7 0.96
C7 H2c7 0.96
C7 H3c7 0.96
C8 H1c8 0.96
C8 H2c8 0.96
C8 H3c8 0.96
C9 C10 1.521(3)
C9 C11 1.528(3)
C9 H1c9 0.96
C10 H1c10 0.96
C10 H2c10 0.96
C10 H3c10 0.96
C11 H1c11 0.96
C11 H2c11 0.96
C11 H3c11 0.96
C12 C13 1.526(3)
C12 C14 1.534(3)
C12 H1c12 0.96
C13 H1c13 0.96
C13 H2c13 0.96
C13 H3c13 0.96
C14 H1c14 0.96
C14 H2c14 0.96
C14 H3c14 0.96
C15 C16 1.534(3)
C15 C17 1.533(3)
C15 H1c15 0.96
C16 H1c16 0.96
C16 H2c16 0.96
C16 H3c16 0.96
C17 H1c17 0.96
C17 H2c17 0.96
C17 H3c17 0.96
C18 C19 1.517(3)
C18 C20 1.530(3)
C18 H1c18 0.96
C19 H1c19 0.96
C19 H2c19 0.96
C19 H3c19 0.96
C20 H1c20 0.96
C20 H2c20 0.96
C20 H3c20 0.96
B1 H4b1 1.13(2)
B1 H3b1 1.18(3)
B1 H1b1 1.26(2)
B1 H2b1 1.20(3)
Ni2 P3 2.1617(8)
Ni2 P4 2.1616(8)
Ni2 C21 1.904(2)
Ni2 B2 2.210(3)
Ni2 H2b2 1.88(2)
Ni2 H1b2 1.67(2)
P3 N3 1.6827(18)
P3 C29 1.830(2)
P3 C32 1.834(2)
P4 N4 1.6795(18)
P4 C35 1.834(3)
P4 C38 1.840(2)
N3 C22 1.407(3)
N3 C27 1.454(3)
N4 C26 1.403(3)
N4 C28 1.460(3)
C21 C22 1.403(3)
C21 C26 1.409(3)
C22 C23 1.398(3)
C23 C24 1.379(3)
C23 H1c23 0.96
C24 C25 1.382(3)
C24 H1c24 0.96
C25 C26 1.393(3)
C25 H1c25 0.96
C27 H1c27 0.96
C27 H2c27 0.96
C27 H3c27 0.96
C28 H1c28 0.96
C28 H2c28 0.96
C28 H3c28 0.96
C29 C30 1.529(4)
C29 C31 1.531(3)
C29 H1c29 0.96
C30 H1c30 0.96
C30 H2c30 0.96
C30 H3c30 0.96
C31 H1c31 0.96
C31 H2c31 0.96
C31 H3c31 0.96
C32 C33 1.530(3)
C32 C34 1.532(3)
C32 H1c32 0.96
C33 H1c33 0.96
C33 H2c33 0.96
C33 H3c33 0.96
C34 H1c34 0.96
C34 H2c34 0.96
C34 H3c34 0.96
C35 C36 1.529(4)
C35 C37 1.532(3)
C35 H1c35 0.96
C36 H1c36 0.96
C36 H2c36 0.96
C36 H3c36 0.96
C37 H1c37 0.96
C37 H2c37 0.96
C37 H3c37 0.96
C38 C39 1.527(3)
C38 C40 1.534(3)
C38 H1c38 0.96
C39 H1c39 0.96
C39 H2c39 0.96
C39 H3c39 0.96
C40 H1c40 0.96
C40 H2c40 0.96
C40 H3c40 0.96
B2 H4b2 1.12(2)
B2 H2b2 1.08(2)
B2 H3b2 1.09(3)
B2 H1b2 1.28(2)
C41 C42 1.379(4)
C41 C46 1.388(4)
C41 D1c41 0.96
C42 C43 1.422(4)
C42 D1c42 0.96
C43 C44 1.418(5)
C43 D1c43 0.96
C44 C45 1.378(5)
C44 D1c44 0.96
C45 C46 1.377(4)
C45 D1c45 0.96
C46 D1c46 0.96

loop_
_geom_hbond_atom_site_label_D
_geom_hbond_atom_site_label_H
_geom_hbond_atom_site_label_A
_geom_hbond_distance_DH
_geom_hbond_distance_HA
_geom_hbond_distance_DA
_geom_hbond_angle_DHA
C41 D1c41 H1c23 0.96 2.40 3.0097 121.41
C42 D1c42 H3c19 0.96 2.48 3.2853 141.25
